data_4068105
loop_
_publ_author_name
'Liu, Peng'
'Zhang, Yong'
'Yao, Yingming'
'Shen, Qi'

_publ_section_title
;
 Synthesis of Dianionic \b-Diketiminate Lanthanide Amides
 L&#x2032;LnN(SiMe3)2(THF) by Deprotonation of the \b-Diketiminate Ligand
 L (L = {[(2,6-iPr2C6H3)NC(CH3)]2CH}&#x2212;) and the Transformation with
 [HNEt3][BPh4] to the Cationic Samarium Amide [LSmN(SiMe3)2][BPh4]
;
_journal_issue 3
_journal_name_full Organometallics
_journal_page_first 1017
_journal_paper_doi 10.1021/om2010904
_journal_volume 31
_journal_year 2012
_chemical_formula_moiety 'C41 H77 N4 Nd Si4, 0.5(C7 H8)'
_chemical_formula_sum 'C44.5 H81 N4 Nd Si4'
_chemical_formula_weight 928.73
_chemical_name_systematic
; 
 ? 
;
_space_group_IT_number 2
_symmetry_cell_setting triclinic
_symmetry_Int_Tables_number 2
_symmetry_space_group_name_Hall '-P 1'
_symmetry_space_group_name_H-M 'P -1'
_atom_sites_solution_hydrogens geom
_atom_sites_solution_primary direct
_atom_sites_solution_secondary difmap
_audit_creation_method SHELXL-97
_cell_angle_alpha 75.163(3)
_cell_angle_beta 79.407(3)
_cell_angle_gamma 68.293(3)
_cell_formula_units_Z 2
_cell_length_a 11.7324(3)
_cell_length_b 11.7814(2)
_cell_length_c 20.5952(6)
_cell_measurement_reflns_used 12138
_cell_measurement_temperature 223(2)
_cell_measurement_theta_max 27.5
_cell_measurement_theta_min 3.1
_cell_volume 2544.08(12)
_computing_cell_refinement CrystalClear
_computing_data_collection CrystalClear
_computing_data_reduction CrystalStructure
_computing_structure_refinement 'SHELXL-97 (Sheldrick, 1997)'
_computing_structure_solution 'SHELXS-97 (Sheldrick, 1990)'
_diffrn_ambient_temperature 223(2)
_diffrn_detector_area_resol_mean 14.63
_diffrn_measured_fraction_theta_full 0.991
_diffrn_measured_fraction_theta_max 0.991
_diffrn_measurement_device_type 'Rigaku Saturn'
_diffrn_measurement_method \w
_diffrn_radiation_monochromator graphite
_diffrn_radiation_source 'fine-focus sealed tube'
_diffrn_radiation_type MoK\a
_diffrn_radiation_wavelength 0.71075
_diffrn_reflns_av_R_equivalents 0.0284
_diffrn_reflns_av_sigmaI/netI 0.0433
_diffrn_reflns_limit_h_max 13
_diffrn_reflns_limit_h_min -14
_diffrn_reflns_limit_k_max 14
_diffrn_reflns_limit_k_min -14
_diffrn_reflns_limit_l_max 24
_diffrn_reflns_limit_l_min -23
_diffrn_reflns_number 21712
_diffrn_reflns_theta_full 25.50
_diffrn_reflns_theta_max 25.50
_diffrn_reflns_theta_min 3.08
_exptl_absorpt_coefficient_mu 1.146
_exptl_absorpt_correction_T_max 0.565
_exptl_absorpt_correction_T_min 0.392
_exptl_absorpt_correction_type multi-scan
_exptl_absorpt_process_details 'Jacobson, R. (1998) Private communication'
_exptl_crystal_colour green
_exptl_crystal_density_diffrn 1.212
_exptl_crystal_density_method 'not measured'
_exptl_crystal_description prism
_exptl_crystal_F_000 984
_exptl_crystal_size_max 0.60
_exptl_crystal_size_mid 0.60
_exptl_crystal_size_min 0.50
_refine_diff_density_max 1.266
_refine_diff_density_min -0.701
_refine_diff_density_rms 0.075
_refine_ls_extinction_method none
_refine_ls_goodness_of_fit_ref 1.064
_refine_ls_hydrogen_treatment constr
_refine_ls_matrix_type full
_refine_ls_number_parameters 496
_refine_ls_number_reflns 9384
_refine_ls_number_restraints 8
_refine_ls_restrained_S_all 1.109
_refine_ls_R_factor_all 0.0337
_refine_ls_R_factor_gt 0.0303
_refine_ls_shift/su_max 0.004
_refine_ls_shift/su_mean 0.000
_refine_ls_structure_factor_coef Fsqd
_refine_ls_weighting_details 'calc w=1/[\s^2^(Fo^2^)+(0.0401P)^2^+0.6725P] where P=(Fo^2^+2Fc^2^)/3'
_refine_ls_weighting_scheme calc
_refine_ls_wR_factor_gt 0.0764
_refine_ls_wR_factor_ref 0.0793
_reflns_number_gt 8630
_reflns_number_total 9384
_reflns_threshold_expression >2sigma(I)
_cod_data_source_file om2010904_si_001.cif
_cod_data_source_block complex5
_cod_original_cell_volume 2544.08(11)
_cod_original_formula_sum 'C44.50 H81 N4 Nd Si4'
_cod_database_code 4068105

loop_
_symmetry_equiv_pos_as_xyz
'x, y, z'
'-x, -y, -z'

loop_
_atom_site_label
_atom_site_type_symbol
_atom_site_fract_x
_atom_site_fract_y
_atom_site_fract_z
_atom_site_U_iso_or_equiv
_atom_site_adp_type
_atom_site_occupancy
_atom_site_symmetry_multiplicity
_atom_site_calc_flag
_atom_site_refinement_flags
Nd1 Nd 0.689311(13) 0.234446(14) 0.740594(7) 0.02193(6) Uani 1 1 d .
Si1 Si 0.54411(8) 0.01754(9) 0.79779(5) 0.0357(2) Uani 1 1 d .
Si2 Si 0.65877(8) 0.02091(9) 0.65439(5) 0.0332(2) Uani 1 1 d .
Si3 Si 0.37124(8) 0.43077(9) 0.71962(5) 0.0358(2) Uani 1 1 d .
Si4 Si 0.51919(9) 0.53438(9) 0.77210(5) 0.0348(2) Uani 1 1 d .
N1 N 0.8469(2) 0.1589(2) 0.82374(12) 0.0247(5) Uani 1 1 d .
N2 N 0.8642(2) 0.2914(2) 0.67246(11) 0.0236(5) Uani 1 1 d .
N3 N 0.6297(2) 0.0738(2) 0.72854(13) 0.0300(6) Uani 1 1 d .
N4 N 0.5134(2) 0.4132(2) 0.74129(12) 0.0279(6) Uani 1 1 d .
C1 C 1.0142(3) 0.1714(3) 0.87788(16) 0.0373(8) Uani 1 1 d .
H1A H 0.9828 0.2336 0.9057 0.056 Uiso 1 1 calc R
H1B H 1.0980 0.1651 0.8592 0.056 Uiso 1 1 calc R
H1C H 1.0135 0.0912 0.9052 0.056 Uiso 1 1 calc R
C2 C 0.9339(3) 0.2090(3) 0.82118(15) 0.0267(7) Uani 1 1 d .
C3 C 0.9586(3) 0.2979(3) 0.76704(14) 0.0275(7) Uani 1 1 d .
H3 H 0.9984 0.3454 0.7782 0.033 Uiso 1 1 calc R
C4 C 0.9358(3) 0.3306(3) 0.69900(15) 0.0284(7) Uani 1 1 d .
C5 C 1.0005(4) 0.4170(4) 0.65320(17) 0.0451(10) Uani 1 1 d .
H5A H 1.0538 0.3764 0.6178 0.068 Uiso 1 1 calc R
H5B H 1.0494 0.4358 0.6795 0.068 Uiso 1 1 calc R
H5C H 0.9394 0.4939 0.6331 0.068 Uiso 1 1 calc R
C6 C 0.8394(3) 0.0593(3) 0.88129(14) 0.0256(6) Uani 1 1 d .
C7 C 0.7794(3) 0.0861(3) 0.94401(15) 0.0315(7) Uani 1 1 d .
C8 C 0.7649(3) -0.0124(3) 0.99539(16) 0.0385(8) Uani 1 1 d .
H8 H 0.7225 0.0044 1.0371 0.046 Uiso 1 1 calc R
C9 C 0.8108(3) -0.1324(3) 0.98645(17) 0.0418(9) Uani 1 1 d .
H9 H 0.7992 -0.1973 1.0216 0.050 Uiso 1 1 calc R
C10 C 0.8745(3) -0.1584(3) 0.92548(17) 0.0400(8) Uani 1 1 d .
H10 H 0.9079 -0.2418 0.9202 0.048 Uiso 1 1 calc R
C11 C 0.8907(3) -0.0646(3) 0.87164(15) 0.0302(7) Uani 1 1 d .
C12 C 0.7336(3) 0.2153(3) 0.96075(16) 0.0400(8) Uani 1 1 d .
H12 H 0.7629 0.2712 0.9223 0.048 Uiso 1 1 calc R
C13 C 0.5934(4) 0.2703(4) 0.9702(2) 0.0619(11) Uani 1 1 d .
H13A H 0.5601 0.2774 0.9290 0.093 Uiso 1 1 calc R
H13B H 0.5689 0.3523 0.9807 0.093 Uiso 1 1 calc R
H13C H 0.5619 0.2161 1.0070 0.093 Uiso 1 1 calc R
C14 C 0.7881(4) 0.2129(4) 1.02379(19) 0.0574(11) Uani 1 1 d .
H14A H 0.7504 0.1702 1.0636 0.086 Uiso 1 1 calc R
H14B H 0.7719 0.2978 1.0280 0.086 Uiso 1 1 calc R
H14C H 0.8764 0.1693 1.0195 0.086 Uiso 1 1 calc R
C15 C 0.9658(3) -0.0967(3) 0.80615(16) 0.0337(7) Uani 1 1 d .
H15 H 0.9233 -0.0335 0.7683 0.040 Uiso 1 1 calc R
C16 C 0.9794(4) -0.2251(3) 0.7959(2) 0.0510(10) Uani 1 1 d .
H16A H 1.0276 -0.2893 0.8299 0.076 Uiso 1 1 calc R
H16B H 1.0208 -0.2356 0.7514 0.076 Uiso 1 1 calc R
H16C H 0.8984 -0.2321 0.7999 0.076 Uiso 1 1 calc R
C17 C 1.0955(3) -0.0901(4) 0.80143(19) 0.0474(9) Uani 1 1 d .
H17A H 1.0890 -0.0067 0.8039 0.071 Uiso 1 1 calc R
H17B H 1.1408 -0.1092 0.7589 0.071 Uiso 1 1 calc R
H17C H 1.1388 -0.1501 0.8385 0.071 Uiso 1 1 calc R
C18 C 0.8897(3) 0.2978(3) 0.60013(14) 0.0257(7) Uani 1 1 d .
C19 C 0.9837(3) 0.1977(3) 0.57743(15) 0.0285(7) Uani 1 1 d .
C20 C 1.0063(3) 0.2005(3) 0.50811(16) 0.0373(8) Uani 1 1 d .
H20 H 1.0695 0.1340 0.4922 0.045 Uiso 1 1 calc R
C21 C 0.9379(3) 0.2983(4) 0.46292(17) 0.0415(9) Uani 1 1 d .
H21 H 0.9541 0.2982 0.4165 0.050 Uiso 1 1 calc R
C22 C 0.8464(3) 0.3959(3) 0.48533(16) 0.0376(8) Uani 1 1 d .
H22 H 0.8001 0.4623 0.4538 0.045 Uiso 1 1 calc R
C23 C 0.8196(3) 0.3998(3) 0.55420(15) 0.0297(7) Uani 1 1 d .
C24 C 1.0631(3) 0.0859(3) 0.62465(16) 0.0352(8) Uani 1 1 d .
H24 H 1.0203 0.0866 0.6708 0.042 Uiso 1 1 calc R
C25 C 1.0788(4) -0.0381(4) 0.6083(2) 0.0581(11) Uani 1 1 d .
H25A H 0.9985 -0.0417 0.6058 0.087 Uiso 1 1 calc R
H25B H 1.1199 -0.1059 0.6434 0.087 Uiso 1 1 calc R
H25C H 1.1280 -0.0458 0.5653 0.087 Uiso 1 1 calc R
C26 C 1.1875(4) 0.0967(5) 0.6258(3) 0.0746(15) Uani 1 1 d .
H26A H 1.2296 0.1026 0.5806 0.112 Uiso 1 1 calc R
H26B H 1.2367 0.0235 0.6554 0.112 Uiso 1 1 calc R
H26C H 1.1758 0.1708 0.6422 0.112 Uiso 1 1 calc R
C27 C 0.7205(3) 0.5134(3) 0.57464(17) 0.0358(8) Uani 1 1 d .
H27 H 0.7171 0.5036 0.6241 0.043 Uiso 1 1 calc R
C28 C 0.5943(3) 0.5255(4) 0.55795(19) 0.0491(10) Uani 1 1 d .
H28A H 0.5957 0.5352 0.5096 0.074 Uiso 1 1 calc R
H28B H 0.5320 0.5979 0.5725 0.074 Uiso 1 1 calc R
H28C H 0.5749 0.4511 0.5811 0.074 Uiso 1 1 calc R
C29 C 0.7477(4) 0.6342(4) 0.5403(2) 0.0565(11) Uani 1 1 d .
H29A H 0.8297 0.6252 0.5485 0.085 Uiso 1 1 calc R
H29B H 0.6875 0.7034 0.5587 0.085 Uiso 1 1 calc R
H29C H 0.7429 0.6501 0.4921 0.085 Uiso 1 1 calc R
C30 C 0.3837(3) 0.0359(4) 0.78419(19) 0.0496(10) Uani 1 1 d .
H30A H 0.3438 0.1200 0.7599 0.074 Uiso 1 1 calc R
H30B H 0.3369 0.0207 0.8275 0.074 Uiso 1 1 calc R
H30C H 0.3877 -0.0236 0.7581 0.074 Uiso 1 1 calc R
C31 C 0.5282(3) 0.1065(4) 0.86414(19) 0.0512(10) Uani 1 1 d .
H31A H 0.6066 0.0800 0.8825 0.077 Uiso 1 1 calc R
H31B H 0.4662 0.0907 0.9000 0.077 Uiso 1 1 calc R
H31C H 0.5035 0.1951 0.8444 0.077 Uiso 1 1 calc R
C32 C 0.6164(4) -0.1516(4) 0.8361(2) 0.0542(10) Uani 1 1 d .
H32A H 0.6308 -0.2011 0.8024 0.081 Uiso 1 1 calc R
H32B H 0.5617 -0.1764 0.8738 0.081 Uiso 1 1 calc R
H32C H 0.6943 -0.1648 0.8518 0.081 Uiso 1 1 calc R
C33 C 0.5247(3) 0.0093(4) 0.62305(19) 0.0445(9) Uani 1 1 d .
H33A H 0.4985 -0.0561 0.6537 0.067 Uiso 1 1 calc R
H33B H 0.5487 -0.0102 0.5785 0.067 Uiso 1 1 calc R
H33C H 0.4572 0.0883 0.6207 0.067 Uiso 1 1 calc R
C34 C 0.7790(4) -0.1383(4) 0.6593(2) 0.0508(10) Uani 1 1 d .
H34A H 0.8544 -0.1374 0.6718 0.076 Uiso 1 1 calc R
H34B H 0.7949 -0.1614 0.6157 0.076 Uiso 1 1 calc R
H34C H 0.7498 -0.1984 0.6930 0.076 Uiso 1 1 calc R
C35 C 0.7117(4) 0.1338(4) 0.5850(2) 0.0561(11) Uani 1 1 d .
H35A H 0.6474 0.2152 0.5799 0.084 Uiso 1 1 calc R
H35B H 0.7293 0.1046 0.5431 0.084 Uiso 1 1 calc R
H35C H 0.7857 0.1402 0.5961 0.084 Uiso 1 1 calc R
C36 C 0.3853(3) 0.3362(3) 0.65661(18) 0.0413(8) Uani 1 1 d .
H36A H 0.4258 0.3681 0.6142 0.062 Uiso 1 1 calc R
H36B H 0.3039 0.3414 0.6496 0.062 Uiso 1 1 calc R
H36C H 0.4336 0.2498 0.6733 0.062 Uiso 1 1 calc R
C37 C 0.2777(4) 0.5949(4) 0.6807(2) 0.0570(11) Uani 1 1 d .
H37A H 0.2662 0.6499 0.7111 0.086 Uiso 1 1 calc R
H37B H 0.1979 0.5969 0.6728 0.086 Uiso 1 1 calc R
H37C H 0.3207 0.6226 0.6382 0.086 Uiso 1 1 calc R
C38 C 0.2667(3) 0.3843(4) 0.7943(2) 0.0582(11) Uani 1 1 d .
H38A H 0.3063 0.2982 0.8161 0.087 Uiso 1 1 calc R
H38B H 0.1897 0.3929 0.7793 0.087 Uiso 1 1 calc R
H38C H 0.2501 0.4379 0.8262 0.087 Uiso 1 1 calc R
C39 C 0.4009(4) 0.5753(4) 0.8449(2) 0.0604(11) Uani 1 1 d .
H39A H 0.3190 0.6035 0.8304 0.091 Uiso 1 1 calc R
H39B H 0.4114 0.6413 0.8608 0.091 Uiso 1 1 calc R
H39C H 0.4112 0.5022 0.8812 0.091 Uiso 1 1 calc R
C40 C 0.5042(4) 0.6847(3) 0.7090(2) 0.0550(11) Uani 1 1 d .
H40A H 0.5760 0.6729 0.6761 0.082 Uiso 1 1 calc R
H40B H 0.4982 0.7491 0.7322 0.082 Uiso 1 1 calc R
H40C H 0.4307 0.7097 0.6863 0.082 Uiso 1 1 calc R
C41 C 0.6718(4) 0.4889(4) 0.8040(2) 0.0510(10) Uani 1 1 d .
H41A H 0.6891 0.4082 0.8346 0.077 Uiso 1 1 calc R
H41B H 0.6705 0.5509 0.8277 0.077 Uiso 1 1 calc R
H41C H 0.7354 0.4841 0.7663 0.077 Uiso 1 1 calc R
C42 C -0.0585(9) 0.5047(10) -0.0198(5) 0.0758(11) Uiso 0.50 1 d PD
C43 C -0.0885(12) 0.5296(18) 0.0445(7) 0.0758(11) Uiso 0.50 1 d PD
C44 C 0.0041(9) 0.5198(10) 0.0765(5) 0.0758(11) Uiso 0.50 1 d PD
C45 C 0.1275(10) 0.4892(11) 0.0540(6) 0.0758(11) Uiso 0.50 1 d PD
C46 C 0.1569(10) 0.4642(10) -0.0128(5) 0.0758(11) Uiso 0.50 1 d PD
C47 C 0.0618(11) 0.4745(18) -0.0476(8) 0.0758(11) Uiso 0.50 1 d PD
C48 C -0.1825(9) 0.5310(11) -0.0475(6) 0.0758(11) Uiso 0.50 1 d PD

loop_
_atom_site_aniso_label
_atom_site_aniso_U_11
_atom_site_aniso_U_22
_atom_site_aniso_U_33
_atom_site_aniso_U_23
_atom_site_aniso_U_13
_atom_site_aniso_U_12
Nd1 0.01898(9) 0.02515(10) 0.02202(10) -0.00457(7) -0.00153(6) -0.00832(7)
Si1 0.0303(5) 0.0433(6) 0.0387(5) -0.0114(4) -0.0016(4) -0.0171(4)
Si2 0.0291(5) 0.0360(5) 0.0396(5) -0.0134(4) 0.0016(4) -0.0157(4)
Si3 0.0236(4) 0.0404(5) 0.0408(5) -0.0138(4) -0.0023(4) -0.0046(4)
Si4 0.0348(5) 0.0284(5) 0.0379(5) -0.0109(4) -0.0058(4) -0.0032(4)
N1 0.0257(13) 0.0245(13) 0.0217(12) -0.0032(10) -0.0026(10) -0.0070(11)
N2 0.0224(12) 0.0292(13) 0.0206(12) -0.0019(10) -0.0027(10) -0.0125(11)
N3 0.0246(13) 0.0332(15) 0.0374(15) -0.0116(12) -0.0049(11) -0.0122(12)
N4 0.0239(13) 0.0289(14) 0.0287(13) -0.0085(11) -0.0015(11) -0.0052(12)
C1 0.0388(19) 0.048(2) 0.0304(18) -0.0064(16) -0.0127(15) -0.0174(17)
C2 0.0279(16) 0.0275(16) 0.0249(15) -0.0073(13) -0.0048(13) -0.0075(14)
C3 0.0361(17) 0.0309(17) 0.0247(15) -0.0059(13) -0.0138(13) -0.0168(15)
C4 0.0262(15) 0.0333(17) 0.0283(16) -0.0039(14) 0.0012(13) -0.0167(14)
C5 0.056(2) 0.059(2) 0.0361(19) 0.0007(17) -0.0073(17) -0.043(2)
C6 0.0250(15) 0.0307(17) 0.0214(15) -0.0022(13) -0.0058(12) -0.0101(14)
C7 0.0349(17) 0.0335(18) 0.0251(16) -0.0040(14) -0.0055(13) -0.0107(15)
C8 0.043(2) 0.049(2) 0.0226(16) -0.0020(15) -0.0021(14) -0.0185(18)
C9 0.055(2) 0.037(2) 0.0301(18) 0.0054(15) -0.0044(16) -0.0209(19)
C10 0.051(2) 0.0298(18) 0.0371(19) -0.0002(15) -0.0092(17) -0.0138(17)
C11 0.0308(17) 0.0315(17) 0.0282(16) -0.0040(14) -0.0082(13) -0.0094(15)
C12 0.049(2) 0.044(2) 0.0251(17) -0.0072(15) 0.0000(15) -0.0159(18)
C13 0.061(3) 0.057(3) 0.063(3) -0.027(2) 0.001(2) -0.010(2)
C14 0.083(3) 0.060(3) 0.037(2) -0.0147(19) -0.008(2) -0.028(3)
C15 0.0320(17) 0.0328(18) 0.0306(17) -0.0027(14) -0.0066(14) -0.0054(15)
C16 0.055(2) 0.045(2) 0.052(2) -0.0182(19) 0.0010(19) -0.013(2)
C17 0.037(2) 0.057(2) 0.044(2) -0.0137(19) -0.0005(16) -0.0103(19)
C18 0.0235(15) 0.0373(18) 0.0223(15) -0.0032(13) -0.0020(12) -0.0192(15)
C19 0.0251(15) 0.0371(18) 0.0264(16) -0.0040(14) -0.0025(13) -0.0156(15)
C20 0.0341(18) 0.047(2) 0.0298(17) -0.0118(16) 0.0040(14) -0.0131(17)
C21 0.044(2) 0.055(2) 0.0241(17) -0.0057(16) -0.0008(15) -0.0176(19)
C22 0.042(2) 0.041(2) 0.0269(17) 0.0021(15) -0.0093(15) -0.0153(18)
C23 0.0315(17) 0.0363(18) 0.0256(16) -0.0034(14) -0.0027(13) -0.0184(15)
C24 0.0287(17) 0.0402(19) 0.0310(17) -0.0071(15) -0.0017(14) -0.0059(16)
C25 0.065(3) 0.042(2) 0.059(3) -0.008(2) -0.014(2) -0.005(2)
C26 0.043(2) 0.081(3) 0.093(4) 0.011(3) -0.031(2) -0.021(2)
C27 0.0380(19) 0.0377(19) 0.0306(17) -0.0019(15) -0.0091(15) -0.0124(16)
C28 0.037(2) 0.061(3) 0.045(2) -0.0083(19) -0.0059(17) -0.013(2)
C29 0.062(3) 0.039(2) 0.069(3) -0.005(2) -0.008(2) -0.021(2)
C30 0.039(2) 0.072(3) 0.046(2) -0.010(2) 0.0010(17) -0.032(2)
C31 0.042(2) 0.075(3) 0.043(2) -0.020(2) -0.0026(17) -0.022(2)
C32 0.057(3) 0.054(2) 0.054(2) -0.001(2) -0.005(2) -0.028(2)
C33 0.044(2) 0.055(2) 0.047(2) -0.0162(18) -0.0027(17) -0.028(2)
C34 0.048(2) 0.051(2) 0.053(2) -0.0220(19) 0.0035(18) -0.012(2)
C35 0.052(2) 0.059(3) 0.063(3) -0.013(2) 0.013(2) -0.033(2)
C36 0.0352(19) 0.048(2) 0.042(2) -0.0111(17) -0.0073(16) -0.0129(17)
C37 0.041(2) 0.052(2) 0.072(3) -0.022(2) -0.022(2) 0.004(2)
C38 0.033(2) 0.082(3) 0.063(3) -0.028(2) 0.0062(18) -0.020(2)
C39 0.056(3) 0.061(3) 0.060(3) -0.035(2) 0.002(2) -0.005(2)
C40 0.068(3) 0.032(2) 0.064(3) -0.0062(19) -0.021(2) -0.012(2)
C41 0.050(2) 0.039(2) 0.067(3) -0.0173(19) -0.021(2) -0.0074(19)

loop_
_atom_type_symbol
_atom_type_description
_atom_type_scat_dispersion_real
_atom_type_scat_dispersion_imag
_atom_type_scat_source
C C 0.0033 0.0016 'International Tables Vol C Tables 4.2.6.8 and 6.1.1.4'
H H 0.0000 0.0000 'International Tables Vol C Tables 4.2.6.8 and 6.1.1.4'
N N 0.0061 0.0033 'International Tables Vol C Tables 4.2.6.8 and 6.1.1.4'
Nd Nd -0.1943 3.0179 'International Tables Vol C Tables 4.2.6.8 and 6.1.1.4'
Si Si 0.0817 0.0704 'International Tables Vol C Tables 4.2.6.8 and 6.1.1.4'

loop_
_geom_angle_atom_site_label_1
_geom_angle_atom_site_label_2
_geom_angle_atom_site_label_3
_geom_angle
_geom_angle_site_symmetry_1
_geom_angle_site_symmetry_3
N3 Nd1 N4 108.13(9) . .
N3 Nd1 N2 124.32(9) . .
N4 Nd1 N2 109.90(8) . .
N3 Nd1 N1 111.83(8) . .
N4 Nd1 N1 123.78(8) . .
N2 Nd1 N1 77.36(7) . .
N3 Nd1 Si1 27.07(7) . .
N4 Nd1 Si1 97.53(6) . .
N2 Nd1 Si1 148.44(6) . .
N1 Nd1 Si1 100.49(5) . .
N3 Si1 C31 107.12(15) . .
N3 Si1 C32 114.58(16) . .
C31 Si1 C32 106.66(19) . .
N3 Si1 C30 115.91(15) . .
C31 Si1 C30 106.75(18) . .
C32 Si1 C30 105.22(18) . .
N3 Si1 Nd1 37.97(9) . .
C31 Si1 Nd1 69.16(12) . .
C32 Si1 Nd1 126.85(13) . .
C30 Si1 Nd1 127.21(13) . .
N3 Si2 C33 116.50(15) . .
N3 Si2 C35 108.66(16) . .
C33 Si2 C35 104.41(18) . .
N3 Si2 C34 112.94(16) . .
C33 Si2 C34 104.88(18) . .
C35 Si2 C34 108.92(18) . .
N4 Si3 C36 112.14(14) . .
N4 Si3 C38 112.81(16) . .
C36 Si3 C38 107.15(18) . .
N4 Si3 C37 115.12(16) . .
C36 Si3 C37 104.88(18) . .
C38 Si3 C37 104.0(2) . .
N4 Si4 C41 109.50(15) . .
N4 Si4 C39 113.78(17) . .
C41 Si4 C39 106.0(2) . .
N4 Si4 C40 115.88(16) . .
C41 Si4 C40 104.58(18) . .
C39 Si4 C40 106.3(2) . .
C2 N1 C6 117.0(2) . .
C2 N1 Nd1 124.55(18) . .
C6 N1 Nd1 118.29(16) . .
C4 N2 C18 114.9(2) . .
C4 N2 Nd1 121.70(19) . .
C18 N2 Nd1 123.14(16) . .
Si1 N3 Si2 121.61(15) . .
Si1 N3 Nd1 114.96(13) . .
Si2 N3 Nd1 123.29(13) . .
Si4 N4 Si3 115.85(15) . .
Si4 N4 Nd1 118.70(12) . .
Si3 N4 Nd1 125.23(13) . .
C2 C1 H1A 109.5 . .
C2 C1 H1B 109.5 . .
H1A C1 H1B 109.5 . .
C2 C1 H1C 109.5 . .
H1A C1 H1C 109.5 . .
H1B C1 H1C 109.5 . .
N1 C2 C3 123.8(3) . .
N1 C2 C1 121.8(3) . .
C3 C2 C1 114.4(3) . .
C2 C3 C4 132.6(3) . .
C2 C3 H3 113.7 . .
C4 C3 H3 113.7 . .
N2 C4 C3 125.5(3) . .
N2 C4 C5 119.3(3) . .
C3 C4 C5 115.2(3) . .
C4 C5 H5A 109.5 . .
C4 C5 H5B 109.5 . .
H5A C5 H5B 109.5 . .
C4 C5 H5C 109.5 . .
H5A C5 H5C 109.5 . .
H5B C5 H5C 109.5 . .
C7 C6 C11 121.0(3) . .
C7 C6 N1 121.0(3) . .
C11 C6 N1 118.0(3) . .
C8 C7 C6 118.2(3) . .
C8 C7 C12 117.5(3) . .
C6 C7 C12 124.3(3) . .
C9 C8 C7 121.5(3) . .
C9 C8 H8 119.2 . .
C7 C8 H8 119.2 . .
C8 C9 C10 119.7(3) . .
C8 C9 H9 120.1 . .
C10 C9 H9 120.1 . .
C9 C10 C11 121.8(3) . .
C9 C10 H10 119.1 . .
C11 C10 H10 119.1 . .
C10 C11 C6 117.5(3) . .
C10 C11 C15 120.6(3) . .
C6 C11 C15 121.9(3) . .
C7 C12 C13 112.6(3) . .
C7 C12 C14 111.1(3) . .
C13 C12 C14 110.0(3) . .
C7 C12 H12 107.6 . .
C13 C12 H12 107.6 . .
C14 C12 H12 107.6 . .
C12 C13 H13A 109.5 . .
C12 C13 H13B 109.5 . .
H13A C13 H13B 109.5 . .
C12 C13 H13C 109.5 . .
H13A C13 H13C 109.5 . .
H13B C13 H13C 109.5 . .
C12 C14 H14A 109.5 . .
C12 C14 H14B 109.5 . .
H14A C14 H14B 109.5 . .
C12 C14 H14C 109.5 . .
H14A C14 H14C 109.5 . .
H14B C14 H14C 109.5 . .
C11 C15 C16 114.2(3) . .
C11 C15 C17 111.1(3) . .
C16 C15 C17 108.1(3) . .
C11 C15 H15 107.7 . .
C16 C15 H15 107.7 . .
C17 C15 H15 107.7 . .
C15 C16 H16A 109.5 . .
C15 C16 H16B 109.5 . .
H16A C16 H16B 109.5 . .
C15 C16 H16C 109.5 . .
H16A C16 H16C 109.5 . .
H16B C16 H16C 109.5 . .
C15 C17 H17A 109.5 . .
C15 C17 H17B 109.5 . .
H17A C17 H17B 109.5 . .
C15 C17 H17C 109.5 . .
H17A C17 H17C 109.5 . .
H17B C17 H17C 109.5 . .
C19 C18 C23 120.9(3) . .
C19 C18 N2 117.9(3) . .
C23 C18 N2 121.2(3) . .
C20 C19 C18 118.5(3) . .
C20 C19 C24 118.3(3) . .
C18 C19 C24 123.1(3) . .
C21 C20 C19 121.2(3) . .
C21 C20 H20 119.4 . .
C19 C20 H20 119.4 . .
C22 C21 C20 120.0(3) . .
C22 C21 H21 120.0 . .
C20 C21 H21 120.0 . .
C21 C22 C23 121.7(3) . .
C21 C22 H22 119.1 . .
C23 C22 H22 119.1 . .
C22 C23 C18 117.6(3) . .
C22 C23 C27 118.5(3) . .
C18 C23 C27 123.9(3) . .
C26 C24 C25 110.7(3) . .
C26 C24 C19 111.3(3) . .
C25 C24 C19 112.9(3) . .
C26 C24 H24 107.2 . .
C25 C24 H24 107.2 . .
C19 C24 H24 107.2 . .
C24 C25 H25A 109.5 . .
C24 C25 H25B 109.5 . .
H25A C25 H25B 109.5 . .
C24 C25 H25C 109.5 . .
H25A C25 H25C 109.5 . .
H25B C25 H25C 109.5 . .
C24 C26 H26A 109.5 . .
C24 C26 H26B 109.5 . .
H26A C26 H26B 109.5 . .
C24 C26 H26C 109.5 . .
H26A C26 H26C 109.5 . .
H26B C26 H26C 109.5 . .
C23 C27 C28 111.1(3) . .
C23 C27 C29 112.0(3) . .
C28 C27 C29 109.1(3) . .
C23 C27 H27 108.2 . .
C28 C27 H27 108.2 . .
C29 C27 H27 108.2 . .
C27 C28 H28A 109.5 . .
C27 C28 H28B 109.5 . .
H28A C28 H28B 109.5 . .
C27 C28 H28C 109.5 . .
H28A C28 H28C 109.5 . .
H28B C28 H28C 109.5 . .
C27 C29 H29A 109.5 . .
C27 C29 H29B 109.5 . .
H29A C29 H29B 109.5 . .
C27 C29 H29C 109.5 . .
H29A C29 H29C 109.5 . .
H29B C29 H29C 109.5 . .
Si1 C30 H30A 109.5 . .
Si1 C30 H30B 109.5 . .
H30A C30 H30B 109.5 . .
Si1 C30 H30C 109.5 . .
H30A C30 H30C 109.5 . .
H30B C30 H30C 109.5 . .
Si1 C31 H31A 109.5 . .
Si1 C31 H31B 109.5 . .
H31A C31 H31B 109.5 . .
Si1 C31 H31C 109.5 . .
H31A C31 H31C 109.5 . .
H31B C31 H31C 109.5 . .
Si1 C32 H32A 109.5 . .
Si1 C32 H32B 109.5 . .
H32A C32 H32B 109.5 . .
Si1 C32 H32C 109.5 . .
H32A C32 H32C 109.5 . .
H32B C32 H32C 109.5 . .
Si2 C33 H33A 109.5 . .
Si2 C33 H33B 109.5 . .
H33A C33 H33B 109.5 . .
Si2 C33 H33C 109.5 . .
H33A C33 H33C 109.5 . .
H33B C33 H33C 109.5 . .
Si2 C34 H34A 109.5 . .
Si2 C34 H34B 109.5 . .
H34A C34 H34B 109.5 . .
Si2 C34 H34C 109.5 . .
H34A C34 H34C 109.5 . .
H34B C34 H34C 109.5 . .
Si2 C35 H35A 109.5 . .
Si2 C35 H35B 109.5 . .
H35A C35 H35B 109.5 . .
Si2 C35 H35C 109.5 . .
H35A C35 H35C 109.5 . .
H35B C35 H35C 109.5 . .
Si3 C36 H36A 109.5 . .
Si3 C36 H36B 109.5 . .
H36A C36 H36B 109.5 . .
Si3 C36 H36C 109.5 . .
H36A C36 H36C 109.5 . .
H36B C36 H36C 109.5 . .
Si3 C37 H37A 109.5 . .
Si3 C37 H37B 109.5 . .
H37A C37 H37B 109.5 . .
Si3 C37 H37C 109.5 . .
H37A C37 H37C 109.5 . .
H37B C37 H37C 109.5 . .
Si3 C38 H38A 109.5 . .
Si3 C38 H38B 109.5 . .
H38A C38 H38B 109.5 . .
Si3 C38 H38C 109.5 . .
H38A C38 H38C 109.5 . .
H38B C38 H38C 109.5 . .
Si4 C39 H39A 109.5 . .
Si4 C39 H39B 109.5 . .
H39A C39 H39B 109.5 . .
Si4 C39 H39C 109.5 . .
H39A C39 H39C 109.5 . .
H39B C39 H39C 109.5 . .
Si4 C40 H40A 109.5 . .
Si4 C40 H40B 109.5 . .
H40A C40 H40B 109.5 . .
Si4 C40 H40C 109.5 . .
H40A C40 H40C 109.5 . .
H40B C40 H40C 109.5 . .
Si4 C41 H41A 109.5 . .
Si4 C41 H41B 109.5 . .
H41A C41 H41B 109.5 . .
Si4 C41 H41C 109.5 . .
H41A C41 H41C 109.5 . .
H41B C41 H41C 109.5 . .
C45 C42 C46 75.5(9) 2_565 2_565
C45 C42 C44 69.4(8) 2_565 2_565
C46 C42 C44 144.9(10) 2_565 2_565
C45 C42 C47 115.2(10) 2_565 .
C46 C42 C47 169.1(11) 2_565 .
C44 C42 C47 45.8(7) 2_565 .
C45 C42 C43 125.0(10) 2_565 .
C46 C42 C43 49.5(7) 2_565 .
C44 C42 C43 165.5(10) 2_565 .
C47 C42 C43 119.7(10) . .
C45 C42 C47 137.3(13) 2_565 2_565
C46 C42 C47 61.8(9) 2_565 2_565
C44 C42 C47 153.2(11) 2_565 2_565
C47 C42 C47 107.4(10) . 2_565
C43 C42 C47 12.3(8) . 2_565
C45 C42 C48 18.8(8) 2_565 .
C46 C42 C48 56.9(7) 2_565 .
C44 C42 C48 88.0(9) 2_565 .
C47 C42 C48 133.7(10) . .
C43 C42 C48 106.4(9) . .
C47 C42 C48 118.6(11) 2_565 .
C45 C42 C43 122.0(12) 2_565 2_565
C46 C42 C43 162.4(11) 2_565 2_565
C44 C42 C43 52.6(8) 2_565 2_565
C47 C42 C43 6.7(9) . 2_565
C43 C42 C43 113.0(9) . 2_565
C47 C42 C43 100.7(8) 2_565 2_565
C48 C42 C43 140.4(11) . 2_565
C45 C42 C42 171.2(14) 2_565 2_565
C46 C42 C42 113.0(11) 2_565 2_565
C44 C42 C42 102.0(10) 2_565 2_565
C47 C42 C42 56.2(9) . 2_565
C43 C42 C42 63.5(8) . 2_565
C47 C42 C42 51.2(6) 2_565 2_565
C48 C42 C42 168.9(12) . 2_565
C43 C42 C42 49.4(6) 2_565 2_565
C47 C43 C46 154(6) 2_565 2_565
C47 C43 C44 19(5) 2_565 .
C46 C43 C44 173.1(16) 2_565 .
C47 C43 C42 98(5) 2_565 .
C46 C43 C42 56.6(9) 2_565 .
C44 C43 C42 116.6(11) . .
C47 C43 C42 31(5) 2_565 2_565
C46 C43 C42 123.5(14) 2_565 2_565
C44 C43 C42 49.6(6) . 2_565
C42 C43 C42 67.0(9) . 2_565
C47 C44 C42 72.2(11) 2_565 2_565
C47 C44 C43 5.6(14) 2_565 .
C42 C44 C43 77.9(10) 2_565 .
C47 C44 C45 123.0(13) 2_565 .
C42 C44 C45 50.8(7) 2_565 .
C43 C44 C45 128.6(12) . .
C47 C44 C48 124.1(12) 2_565 2_565
C42 C44 C48 52.0(6) 2_565 2_565
C43 C44 C48 129.7(10) . 2_565
C45 C44 C48 2.6(8) . 2_565
C48 C45 C42 124(2) 2_565 2_565
C48 C45 C44 172(3) 2_565 .
C42 C45 C44 59.8(8) 2_565 .
C48 C45 C46 69.7(17) 2_565 .
C42 C45 C46 54.3(8) 2_565 .
C44 C45 C46 114.1(10) . .
C43 C46 C42 73.9(10) 2_565 2_565
C43 C46 C48 148.6(13) 2_565 2_565
C42 C46 C48 74.8(8) 2_565 2_565
C43 C46 C47 5.7(13) 2_565 .
C42 C46 C47 68.3(10) 2_565 .
C48 C46 C47 142.9(12) 2_565 .
C43 C46 C45 124.2(12) 2_565 .
C42 C46 C45 50.2(7) 2_565 .
C48 C46 C45 24.7(6) 2_565 .
C47 C46 C45 118.5(11) . .
C43 C47 C44 156(6) 2_565 2_565
C43 C47 C42 142(6) 2_565 .
C44 C47 C42 62.0(10) 2_565 .
C43 C47 C46 20(5) 2_565 .
C44 C47 C46 175.6(17) 2_565 .
C42 C47 C46 122.4(12) . .
C43 C47 C42 70(5) 2_565 2_565
C44 C47 C42 134.5(16) 2_565 2_565
C42 C47 C42 72.6(10) . 2_565
C46 C47 C42 49.9(6) . 2_565
C45 C48 C46 85.5(18) 2_565 2_565
C45 C48 C42 37.6(16) 2_565 .
C46 C48 C42 48.3(6) 2_565 .
C45 C48 C44 5.9(17) 2_565 2_565
C46 C48 C44 88.3(7) 2_565 2_565
C42 C48 C44 40.1(5) . 2_565

loop_
_geom_bond_atom_site_label_1
_geom_bond_atom_site_label_2
_geom_bond_distance
_geom_bond_site_symmetry_2
Nd1 N3 2.327(2) .
Nd1 N4 2.342(3) .
Nd1 N2 2.471(2) .
Nd1 N1 2.511(2) .
Nd1 Si1 3.4293(9) .
Si1 N3 1.722(3) .
Si1 C31 1.870(4) .
Si1 C32 1.871(4) .
Si1 C30 1.878(3) .
Si2 N3 1.725(3) .
Si2 C33 1.867(3) .
Si2 C35 1.873(4) .
Si2 C34 1.875(4) .
Si3 N4 1.731(3) .
Si3 C36 1.865(4) .
Si3 C38 1.883(4) .
Si3 C37 1.883(4) .
Si4 N4 1.731(3) .
Si4 C41 1.862(4) .
Si4 C39 1.875(4) .
Si4 C40 1.879(4) .
N1 C2 1.344(4) .
N1 C6 1.454(3) .
N2 C4 1.343(4) .
N2 C18 1.453(4) .
C1 C2 1.509(4) .
C1 H1A 0.9700 .
C1 H1B 0.9700 .
C1 H1C 0.9700 .
C2 C3 1.390(4) .
C3 C4 1.403(4) .
C3 H3 0.9400 .
C4 C5 1.523(4) .
C5 H5A 0.9700 .
C5 H5B 0.9700 .
C5 H5C 0.9700 .
C6 C7 1.405(4) .
C6 C11 1.410(4) .
C7 C8 1.395(4) .
C7 C12 1.523(5) .
C8 C9 1.363(5) .
C8 H8 0.9400 .
C9 C10 1.383(5) .
C9 H9 0.9400 .
C10 C11 1.392(4) .
C10 H10 0.9400 .
C11 C15 1.522(4) .
C12 C13 1.524(5) .
C12 C14 1.539(5) .
C12 H12 0.9900 .
C13 H13A 0.9700 .
C13 H13B 0.9700 .
C13 H13C 0.9700 .
C14 H14A 0.9700 .
C14 H14B 0.9700 .
C14 H14C 0.9700 .
C15 C16 1.527(5) .
C15 C17 1.537(5) .
C15 H15 0.9900 .
C16 H16A 0.9700 .
C16 H16B 0.9700 .
C16 H16C 0.9700 .
C17 H17A 0.9700 .
C17 H17B 0.9700 .
C17 H17C 0.9700 .
C18 C19 1.399(4) .
C18 C23 1.410(4) .
C19 C20 1.398(4) .
C19 C24 1.523(4) .
C20 C21 1.371(5) .
C20 H20 0.9400 .
C21 C22 1.366(5) .
C21 H21 0.9400 .
C22 C23 1.404(4) .
C22 H22 0.9400 .
C23 C27 1.509(5) .
C24 C26 1.516(5) .
C24 C25 1.520(5) .
C24 H24 0.9900 .
C25 H25A 0.9700 .
C25 H25B 0.9700 .
C25 H25C 0.9700 .
C26 H26A 0.9700 .
C26 H26B 0.9700 .
C26 H26C 0.9700 .
C27 C28 1.529(4) .
C27 C29 1.537(5) .
C27 H27 0.9900 .
C28 H28A 0.9700 .
C28 H28B 0.9700 .
C28 H28C 0.9700 .
C29 H29A 0.9700 .
C29 H29B 0.9700 .
C29 H29C 0.9700 .
C30 H30A 0.9700 .
C30 H30B 0.9700 .
C30 H30C 0.9700 .
C31 H31A 0.9700 .
C31 H31B 0.9700 .
C31 H31C 0.9700 .
C32 H32A 0.9700 .
C32 H32B 0.9700 .
C32 H32C 0.9700 .
C33 H33A 0.9700 .
C33 H33B 0.9700 .
C33 H33C 0.9700 .
C34 H34A 0.9700 .
C34 H34B 0.9700 .
C34 H34C 0.9700 .
C35 H35A 0.9700 .
C35 H35B 0.9700 .
C35 H35C 0.9700 .
C36 H36A 0.9700 .
C36 H36B 0.9700 .
C36 H36C 0.9700 .
C37 H37A 0.9700 .
C37 H37B 0.9700 .
C37 H37C 0.9700 .
C38 H38A 0.9700 .
C38 H38B 0.9700 .
C38 H38C 0.9700 .
C39 H39A 0.9700 .
C39 H39B 0.9700 .
C39 H39C 0.9700 .
C40 H40A 0.9700 .
C40 H40B 0.9700 .
C40 H40C 0.9700 .
C41 H41A 0.9700 .
C41 H41B 0.9700 .
C41 H41C 0.9700 .
C42 C45 1.139(13) 2_565
C42 C46 1.203(13) 2_565
C42 C44 1.271(14) 2_565
C42 C47 1.371(13) .
C42 C43 1.385(14) .
C42 C47 1.462(19) 2_565
C42 C48 1.555(12) .
C42 C43 1.632(18) 2_565
C42 C42 1.679(19) 2_565
C43 C47 0.315(18) 2_565
C43 C46 1.097(13) 2_565
C43 C44 1.326(13) .
C43 C42 1.632(18) 2_565
C44 C47 1.033(13) 2_565
C44 C42 1.271(14) 2_565
C44 C45 1.376(12) .
C44 C48 1.973(14) 2_565
C45 C48 0.602(14) 2_565
C45 C42 1.139(13) 2_565
C45 C46 1.435(13) .
C46 C43 1.097(13) 2_565
C46 C42 1.203(13) 2_565
C46 C48 1.350(15) 2_565
C46 C47 1.387(13) .
C47 C43 0.315(18) 2_565
C47 C44 1.033(13) 2_565
C47 C42 1.462(19) 2_565
C48 C45 0.602(14) 2_565
C48 C46 1.350(15) 2_565
C48 C44 1.973(14) 2_565

loop_
_geom_torsion_atom_site_label_1
_geom_torsion_atom_site_label_2
_geom_torsion_atom_site_label_3
_geom_torsion_atom_site_label_4
_geom_torsion
_geom_torsion_site_symmetry_1
_geom_torsion_site_symmetry_4
N4 Nd1 Si1 N3 115.54(15) . .
N2 Nd1 Si1 N3 -35.08(18) . .
N1 Nd1 Si1 N3 -117.97(15) . .
N3 Nd1 Si1 C31 179.0(2) . .
N4 Nd1 Si1 C31 -65.45(15) . .
N2 Nd1 Si1 C31 143.93(17) . .
N1 Nd1 Si1 C31 61.05(15) . .
N3 Nd1 Si1 C32 83.4(2) . .
N4 Nd1 Si1 C32 -161.08(18) . .
N2 Nd1 Si1 C32 48.3(2) . .
N1 Nd1 Si1 C32 -34.58(18) . .
N3 Nd1 Si1 C30 -85.4(2) . .
N4 Nd1 Si1 C30 30.18(17) . .
N2 Nd1 Si1 C30 -120.44(19) . .
N1 Nd1 Si1 C30 156.68(17) . .
N3 Nd1 N1 C2 150.4(2) . .
N4 Nd1 N1 C2 -77.4(3) . .
N2 Nd1 N1 C2 28.2(2) . .
Si1 Nd1 N1 C2 176.1(2) . .
N3 Nd1 N1 C6 -33.8(2) . .
N4 Nd1 N1 C6 98.4(2) . .
N2 Nd1 N1 C6 -155.9(2) . .
Si1 Nd1 N1 C6 -8.1(2) . .
N3 Nd1 N2 C4 -144.2(2) . .
N4 Nd1 N2 C4 85.4(2) . .
N1 Nd1 N2 C4 -36.3(2) . .
Si1 Nd1 N2 C4 -125.8(2) . .
N3 Nd1 N2 C18 42.3(2) . .
N4 Nd1 N2 C18 -88.1(2) . .
N1 Nd1 N2 C18 150.3(2) . .
Si1 Nd1 N2 C18 60.8(3) . .
C31 Si1 N3 Si2 -176.72(18) . .
C32 Si1 N3 Si2 65.2(2) . .
C30 Si1 N3 Si2 -57.7(2) . .
Nd1 Si1 N3 Si2 -175.7(3) . .
C31 Si1 N3 Nd1 -0.97(19) . .
C32 Si1 N3 Nd1 -119.06(17) . .
C30 Si1 N3 Nd1 118.04(18) . .
C33 Si2 N3 Si1 45.9(2) . .
C35 Si2 N3 Si1 163.44(19) . .
C34 Si2 N3 Si1 -75.6(2) . .
C33 Si2 N3 Nd1 -129.46(17) . .
C35 Si2 N3 Nd1 -11.9(2) . .
C34 Si2 N3 Nd1 109.02(18) . .
N4 Nd1 N3 Si1 -70.27(15) . .
N2 Nd1 N3 Si1 158.64(11) . .
N1 Nd1 N3 Si1 69.32(15) . .
N4 Nd1 N3 Si2 105.40(16) . .
N2 Nd1 N3 Si2 -25.69(19) . .
N1 Nd1 N3 Si2 -115.01(15) . .
Si1 Nd1 N3 Si2 175.7(3) . .
C41 Si4 N4 Si3 171.88(18) . .
C39 Si4 N4 Si3 53.5(2) . .
C40 Si4 N4 Si3 -70.2(2) . .
C41 Si4 N4 Nd1 -3.1(2) . .
C39 Si4 N4 Nd1 -121.44(18) . .
C40 Si4 N4 Nd1 114.89(19) . .
C36 Si3 N4 Si4 156.38(16) . .
C38 Si3 N4 Si4 -82.5(2) . .
C37 Si3 N4 Si4 36.6(2) . .
C36 Si3 N4 Nd1 -29.1(2) . .
C38 Si3 N4 Nd1 92.0(2) . .
C37 Si3 N4 Nd1 -148.86(19) . .
N3 Nd1 N4 Si4 162.58(13) . .
N2 Nd1 N4 Si4 -58.87(15) . .
N1 Nd1 N4 Si4 28.96(17) . .
Si1 Nd1 N4 Si4 136.98(12) . .
N3 Nd1 N4 Si3 -11.84(18) . .
N2 Nd1 N4 Si3 126.71(15) . .
N1 Nd1 N4 Si3 -145.46(13) . .
Si1 Nd1 N4 Si3 -37.44(15) . .
C6 N1 C2 C3 174.9(3) . .
Nd1 N1 C2 C3 -9.2(4) . .
C6 N1 C2 C1 -4.7(4) . .
Nd1 N1 C2 C1 171.2(2) . .
N1 C2 C3 C4 -21.7(6) . .
C1 C2 C3 C4 157.8(3) . .
C18 N2 C4 C3 -158.0(3) . .
Nd1 N2 C4 C3 28.0(4) . .
C18 N2 C4 C5 21.4(4) . .
Nd1 N2 C4 C5 -152.6(2) . .
C2 C3 C4 N2 10.9(6) . .
C2 C3 C4 C5 -168.5(4) . .
C2 N1 C6 C7 80.1(4) . .
Nd1 N1 C6 C7 -96.0(3) . .
C2 N1 C6 C11 -101.9(3) . .
Nd1 N1 C6 C11 82.0(3) . .
C11 C6 C7 C8 -4.0(4) . .
N1 C6 C7 C8 173.9(3) . .
C11 C6 C7 C12 173.3(3) . .
N1 C6 C7 C12 -8.8(5) . .
C6 C7 C8 C9 2.2(5) . .
C12 C7 C8 C9 -175.3(3) . .
C7 C8 C9 C10 0.7(5) . .
C8 C9 C10 C11 -1.8(5) . .
C9 C10 C11 C6 0.0(5) . .
C9 C10 C11 C15 177.5(3) . .
C7 C6 C11 C10 3.0(4) . .
N1 C6 C11 C10 -175.0(3) . .
C7 C6 C11 C15 -174.5(3) . .
N1 C6 C11 C15 7.5(4) . .
C8 C7 C12 C13 -70.9(4) . .
C6 C7 C12 C13 111.7(4) . .
C8 C7 C12 C14 53.0(4) . .
C6 C7 C12 C14 -124.4(3) . .
C10 C11 C15 C16 20.7(4) . .
C6 C11 C15 C16 -161.9(3) . .
C10 C11 C15 C17 -101.9(4) . .
C6 C11 C15 C17 75.5(4) . .
C4 N2 C18 C19 84.8(3) . .
Nd1 N2 C18 C19 -101.4(3) . .
C4 N2 C18 C23 -97.0(3) . .
Nd1 N2 C18 C23 76.8(3) . .
C23 C18 C19 C20 -0.5(4) . .
N2 C18 C19 C20 177.8(2) . .
C23 C18 C19 C24 179.3(3) . .
N2 C18 C19 C24 -2.5(4) . .
C18 C19 C20 C21 -0.4(5) . .
C24 C19 C20 C21 179.9(3) . .
C19 C20 C21 C22 0.5(5) . .
C20 C21 C22 C23 0.2(5) . .
C21 C22 C23 C18 -1.0(5) . .
C21 C22 C23 C27 177.5(3) . .
C19 C18 C23 C22 1.1(4) . .
N2 C18 C23 C22 -177.1(3) . .
C19 C18 C23 C27 -177.3(3) . .
N2 C18 C23 C27 4.5(4) . .
C20 C19 C24 C26 79.3(4) . .
C18 C19 C24 C26 -100.5(4) . .
C20 C19 C24 C25 -45.9(4) . .
C18 C19 C24 C25 134.3(3) . .
C22 C23 C27 C28 65.0(4) . .
C18 C23 C27 C28 -116.6(3) . .
C22 C23 C27 C29 -57.2(4) . .
C18 C23 C27 C29 121.1(3) . .
C45 C42 C43 C47 -178(6) 2_565 2_565
C46 C42 C43 C47 -178(7) 2_565 2_565
C44 C42 C43 C47 -5(10) 2_565 2_565
C47 C42 C43 C47 0(8) . 2_565
C48 C42 C43 C47 -175(7) . 2_565
C43 C42 C43 C47 0(6) 2_565 2_565
C42 C42 C43 C47 0(6) 2_565 2_565
C45 C42 C43 C46 0.4(18) 2_565 2_565
C44 C42 C43 C46 173(5) 2_565 2_565
C47 C42 C43 C46 177.8(15) . 2_565
C47 C42 C43 C46 178(7) 2_565 2_565
C48 C42 C43 C46 2.8(13) . 2_565
C43 C42 C43 C46 177.9(16) 2_565 2_565
C42 C42 C43 C46 177.9(16) 2_565 2_565
C45 C42 C43 C44 -178.8(13) 2_565 .
C46 C42 C43 C44 -179(2) 2_565 .
C44 C42 C43 C44 -6(6) 2_565 .
C47 C42 C43 C44 -1(3) . .
C47 C42 C43 C44 -1(6) 2_565 .
C48 C42 C43 C44 -176.4(12) . .
C43 C42 C43 C44 -1.3(13) 2_565 .
C42 C42 C43 C44 -1.3(13) 2_565 .
C45 C42 C43 C42 -177.5(17) 2_565 2_565
C46 C42 C43 C42 -177.9(16) 2_565 2_565
C44 C42 C43 C42 -5(5) 2_565 2_565
C47 C42 C43 C42 -0.1(17) . 2_565
C47 C42 C43 C42 0(6) 2_565 2_565
C48 C42 C43 C42 -175.1(12) . 2_565
C43 C42 C43 C42 0.000(1) 2_565 2_565
C46 C43 C44 C47 -2(10) 2_565 2_565
C42 C43 C44 C47 3(17) . 2_565
C42 C43 C44 C47 2(18) 2_565 2_565
C47 C43 C44 C42 -2(18) 2_565 2_565
C46 C43 C44 C42 -4(16) 2_565 2_565
C42 C43 C44 C42 1.6(16) . 2_565
C47 C43 C44 C45 -3(19) 2_565 .
C46 C43 C44 C45 -5(17) 2_565 .
C42 C43 C44 C45 1(2) . .
C42 C43 C44 C45 -0.8(12) 2_565 .
C47 C43 C44 C48 -6(19) 2_565 2_565
C46 C43 C44 C48 -8(17) 2_565 2_565
C42 C43 C44 C48 -2(2) . 2_565
C42 C43 C44 C48 -3.8(10) 2_565 2_565
C47 C44 C45 C48 -116(16) 2_565 2_565
C42 C44 C45 C48 -117(17) 2_565 2_565
C43 C44 C45 C48 -116(16) . 2_565
C47 C44 C45 C42 0.7(19) 2_565 2_565
C43 C44 C45 C42 1.0(15) . 2_565
C48 C44 C45 C42 117(17) 2_565 2_565
C47 C44 C45 C46 -1(2) 2_565 .
C42 C44 C45 C46 -1.5(10) 2_565 .
C43 C44 C45 C46 -0.5(19) . .
C48 C44 C45 C46 115(17) 2_565 .
C48 C45 C46 C43 173(2) 2_565 2_565
C42 C45 C46 C43 -0.4(18) 2_565 2_565
C44 C45 C46 C43 1(2) . 2_565
C48 C45 C46 C42 173(3) 2_565 2_565
C44 C45 C46 C42 1.6(10) . 2_565
C42 C45 C46 C48 -173(3) 2_565 2_565
C44 C45 C46 C48 -172(3) . 2_565
C48 C45 C46 C47 173(2) 2_565 .
C42 C45 C46 C47 -0.8(13) 2_565 .
C44 C45 C46 C47 0.8(16) . .
C45 C42 C47 C43 178(12) 2_565 2_565
C46 C42 C47 C43 9(17) 2_565 2_565
C44 C42 C47 C43 179(13) 2_565 2_565
C43 C42 C47 C43 0(13) . 2_565
C47 C42 C47 C43 0(12) 2_565 2_565
C48 C42 C47 C43 174(11) . 2_565
C42 C42 C47 C43 0(12) 2_565 2_565
C45 C42 C47 C44 -0.6(17) 2_565 2_565
C46 C42 C47 C44 -170(7) 2_565 2_565
C43 C42 C47 C44 -178.3(13) . 2_565
C47 C42 C47 C44 -178.4(17) 2_565 2_565
C48 C42 C47 C44 -5(2) . 2_565
C43 C42 C47 C44 -179(13) 2_565 2_565
C42 C42 C47 C44 -178.4(17) 2_565 2_565
C45 C42 C47 C46 179.5(14) 2_565 .
C46 C42 C47 C46 11(8) 2_565 .
C44 C42 C47 C46 -180(2) 2_565 .
C43 C42 C47 C46 2(3) . .
C47 C42 C47 C46 1.7(13) 2_565 .
C48 C42 C47 C46 175.2(11) . .
C43 C42 C47 C46 1(11) 2_565 .
C42 C42 C47 C46 1.7(13) 2_565 .
C45 C42 C47 C42 177.8(15) 2_565 2_565
C46 C42 C47 C42 9(7) 2_565 2_565
C44 C42 C47 C42 178.4(17) 2_565 2_565
C43 C42 C47 C42 0.1(18) . 2_565
C47 C42 C47 C42 0.000(1) 2_565 2_565
C48 C42 C47 C42 173.5(16) . 2_565
C43 C42 C47 C42 0(12) 2_565 2_565
C42 C46 C47 C43 175(18) 2_565 2_565
C45 C46 C47 C43 176(17) . 2_565
C43 C46 C47 C44 4(15) 2_565 2_565
C42 C46 C47 C44 179(100) 2_565 2_565
C48 C46 C47 C44 -175(26) 2_565 2_565
C45 C46 C47 C44 180(100) . 2_565
C43 C46 C47 C42 -178(19) 2_565 .
C42 C46 C47 C42 -2.1(17) 2_565 .
C48 C46 C47 C42 4(3) 2_565 .
C45 C46 C47 C42 -1(2) . .
C43 C46 C47 C42 -175(18) 2_565 2_565
C48 C46 C47 C42 5.8(18) 2_565 2_565
C45 C46 C47 C42 0.7(11) . 2_565
C46 C42 C48 C45 -171(3) 2_565 2_565
C44 C42 C48 C45 9(3) 2_565 2_565
C47 C42 C48 C45 12(3) . 2_565
C43 C42 C48 C45 -174(3) . 2_565
C47 C42 C48 C45 -175(3) 2_565 2_565
C43 C42 C48 C45 13(3) 2_565 2_565
C42 C42 C48 C45 163(6) 2_565 2_565
C45 C42 C48 C46 171(3) 2_565 2_565
C44 C42 C48 C46 179.9(12) 2_565 2_565
C47 C42 C48 C46 -176.6(18) . 2_565
C43 C42 C48 C46 -2.5(12) . 2_565
C47 C42 C48 C46 -3.6(11) 2_565 2_565
C43 C42 C48 C46 -175.4(19) 2_565 2_565
C42 C42 C48 C46 -26(6) 2_565 2_565
C45 C42 C48 C44 -9(3) 2_565 2_565
C46 C42 C48 C44 -179.9(12) 2_565 2_565
C47 C42 C48 C44 3.5(14) . 2_565
C43 C42 C48 C44 177.6(14) . 2_565
C47 C42 C48 C44 176.4(15) 2_565 2_565
C43 C42 C48 C44 4.6(13) 2_565 2_565
C42 C42 C48 C44 154(6) 2_565 2_565
